data_7111181
loop_
_publ_author_name
'Boschetti, Fr\'ed\'eric'
'Denat, Franck'
'Espinosa, Enrique'
'Guilard, Roger'

_publ_section_title
;
 An organic template approach for the synthesis of selectively
 functionalised tetraazacycloalkanes
;
_journal_issue 4
_journal_name_full 'Chemical Communications'
_journal_page_first 312
_journal_paper_doi 10.1039/b108244b
_journal_year 2002
_chemical_formula_moiety 'C20 H31 N4,Br,3(C H Cl3)'
_chemical_formula_sum 'C23 H34 Br Cl9 N4'
_chemical_formula_weight 765.50
_chemical_name_systematic
;
?
;
_space_group_IT_number 14
_symmetry_cell_setting monoclinic
_symmetry_space_group_name_Hall '-P 2yn'
_symmetry_space_group_name_H-M 'P 1 21/n 1'
_atom_sites_solution_hydrogens geom
_atom_sites_solution_primary direct
_atom_sites_solution_secondary difmap
_audit_creation_method SHELXL-97
_cell_angle_alpha 90.00
_cell_angle_beta 110.5440(10)
_cell_angle_gamma 90.00
_cell_formula_units_Z 4
_cell_length_a 10.4280(2)
_cell_length_b 28.2670(7)
_cell_length_c 11.6960(4)
_cell_measurement_reflns_used 12777
_cell_measurement_temperature 110(2)
_cell_measurement_theta_max 27.45
_cell_measurement_theta_min 1.99
_cell_volume 3228.35(15)
_computing_structure_refinement 'SHELXL-97 (Sheldrick, 1997)'
_diffrn_ambient_temperature 110(2)
_diffrn_measured_fraction_theta_full 0.984
_diffrn_measured_fraction_theta_max 0.984
_diffrn_radiation_monochromator graphite
_diffrn_radiation_source 'fine-focus sealed tube'
_diffrn_radiation_type MoK\a
_diffrn_radiation_wavelength 0.71070
_diffrn_reflns_av_R_equivalents 0.0999
_diffrn_reflns_av_sigmaI/netI 0.1975
_diffrn_reflns_limit_h_max 13
_diffrn_reflns_limit_h_min -13
_diffrn_reflns_limit_k_max 32
_diffrn_reflns_limit_k_min -36
_diffrn_reflns_limit_l_max 15
_diffrn_reflns_limit_l_min -15
_diffrn_reflns_number 12777
_diffrn_reflns_theta_full 27.45
_diffrn_reflns_theta_max 27.45
_diffrn_reflns_theta_min 1.99
_exptl_absorpt_coefficient_mu 2.040
_exptl_absorpt_correction_type none
_exptl_crystal_colour Colourless
_exptl_crystal_density_diffrn 1.575
_exptl_crystal_density_method 'not measured'
_exptl_crystal_description Plate
_exptl_crystal_F_000 1552
_exptl_crystal_size_max 0.12
_exptl_crystal_size_mid 0.10
_exptl_crystal_size_min 0.04
_refine_diff_density_max 0.582
_refine_diff_density_min -0.486
_refine_diff_density_rms 0.109
_refine_ls_extinction_coef 0.00035(14)
_refine_ls_extinction_expression Fc^*^==kFc[1+0.001xFc^2^\l^3^/sin(2\q)]^-1/4^
_refine_ls_extinction_method SHELXL
_refine_ls_goodness_of_fit_ref 0.922
_refine_ls_hydrogen_treatment mixed
_refine_ls_matrix_type full
_refine_ls_number_parameters 346
_refine_ls_number_reflns 7271
_refine_ls_number_restraints 0
_refine_ls_restrained_S_all 0.922
_refine_ls_R_factor_all 0.1746
_refine_ls_R_factor_gt 0.0549
_refine_ls_shift/su_max 0.001
_refine_ls_shift/su_mean 0.000
_refine_ls_structure_factor_coef Fsqd
_refine_ls_weighting_details 'calc w==1/[\s^2^(Fo^2^)+(0.0214P)^2^+0.0000P] where P==(Fo^2^+2Fc^2^)/3'
_refine_ls_weighting_scheme calc
_refine_ls_wR_factor_gt 0.0743
_refine_ls_wR_factor_ref 0.0958
_reflns_number_gt 3307
_reflns_number_total 7271
_reflns_threshold_expression >2sigma(I)
_cod_data_source_file b108244bsup1.cif
_cod_data_source_block fbo200
_cod_depositor_comments
;
The following automatic conversions were performed:

'_symmetry_cell_setting' value 'Monoclinic' changed to 'monoclinic'
according to /home/saulius/struct/CIF-dictionaries/cif_core.dic
dictionary named 'cif_core.dic' version 2.4.2 from
2011-04-26.

'_exptl_absorpt_correction_type' value 'None' changed to
'none' according to
/home/saulius/struct/CIF-dictionaries/cif_core.dic dictionary named
'cif_core.dic' version 2.4.2 from 2011-04-26.

Automatic conversion script
Id: cif_fix_values 1891 2012-01-12 08:04:46Z andrius 
;
_cod_original_sg_symbol_H-M 'P 21/n'
_cod_database_code 7111181

loop_
_symmetry_equiv_pos_as_xyz
'x, y, z'
'-x+1/2, y+1/2, -z+1/2'
'-x, -y, -z'
'x-1/2, -y-1/2, z-1/2'

loop_
_atom_site_label
_atom_site_type_symbol
_atom_site_fract_x
_atom_site_fract_y
_atom_site_fract_z
_atom_site_U_iso_or_equiv
_atom_site_adp_type
_atom_site_occupancy
_atom_site_symmetry_multiplicity
_atom_site_calc_flag
_atom_site_refinement_flags
Br1 Br 0.13896(5) -0.183244(16) 0.93581(4) 0.02853(15) Uani 1 1 d .
N1 N 0.1465(3) 0.17991(12) 0.4746(3) 0.0177(8) Uani 1 1 d .
N2 N 0.1130(3) 0.09155(11) 0.3308(3) 0.0192(9) Uani 1 1 d .
N3 N 0.2971(3) 0.11603(12) 0.2615(3) 0.0223(9) Uani 1 1 d .
N4 N 0.3596(3) 0.13516(12) 0.5155(3) 0.0218(9) Uani 1 1 d .
C1 C 0.0653(4) 0.13703(14) 0.4885(4) 0.0180(11) Uani 1 1 d .
H1A H 0.1250 0.1164 0.5508 0.0185(19) Uiso 1 1 calc R
H1B H -0.0079 0.1474 0.5158 0.0185(19) Uiso 1 1 calc R
C2 C 0.0048(4) 0.10967(14) 0.3720(4) 0.0227(11) Uani 1 1 d .
H2A H -0.0486 0.0834 0.3849 0.0185(19) Uiso 1 1 calc R
H2B H -0.0561 0.1300 0.3095 0.0185(19) Uiso 1 1 calc R
C3 C 0.0474(4) 0.06485(14) 0.2160(4) 0.0242(12) Uani 1 1 d .
H3A H -0.0206 0.0848 0.1582 0.0185(19) Uiso 1 1 calc R
H3B H 0.0005 0.0375 0.2328 0.0185(19) Uiso 1 1 calc R
C4 C 0.1503(4) 0.04834(15) 0.1588(4) 0.0310(13) Uani 1 1 d .
H4A H 0.2092 0.0242 0.2096 0.0185(19) Uiso 1 1 calc R
H4B H 0.1023 0.0348 0.0790 0.0185(19) Uiso 1 1 calc R
C5 C 0.2357(4) 0.09019(15) 0.1468(4) 0.0276(12) Uani 1 1 d .
H5A H 0.3079 0.0790 0.1192 0.0185(19) Uiso 1 1 calc R
H5B H 0.1783 0.1116 0.0852 0.0185(19) Uiso 1 1 calc R
C6 C 0.3989(4) 0.08744(15) 0.3544(4) 0.0271(12) Uani 1 1 d .
H6A H 0.4693 0.0772 0.3234 0.0185(19) Uiso 1 1 calc R
H6B H 0.3552 0.0595 0.3722 0.0185(19) Uiso 1 1 calc R
C7 C 0.4628(4) 0.11557(15) 0.4688(4) 0.0268(12) Uani 1 1 d .
H7A H 0.5253 0.0955 0.5308 0.0185(19) Uiso 1 1 calc R
H7B H 0.5155 0.1413 0.4526 0.0185(19) Uiso 1 1 calc R
C8 C 0.4289(4) 0.16036(15) 0.6307(4) 0.0274(12) Uani 1 1 d .
H8A H 0.4711 0.1890 0.6150 0.0185(19) Uiso 1 1 calc R
H8B H 0.5000 0.1406 0.6855 0.0185(19) Uiso 1 1 calc R
C9 C 0.3240(4) 0.17245(15) 0.6881(4) 0.0235(11) Uani 1 1 d .
H9A H 0.2859 0.1436 0.7078 0.0185(19) Uiso 1 1 calc R
H9B H 0.3674 0.1899 0.7632 0.0185(19) Uiso 1 1 calc R
C10 C 0.2113(4) 0.20189(14) 0.6009(4) 0.0212(11) Uani 1 1 d .
H10A H 0.2481 0.2327 0.5923 0.0185(19) Uiso 1 1 calc R
H10B H 0.1406 0.2068 0.6358 0.0185(19) Uiso 1 1 calc R
C11 C 0.0523(4) 0.21755(13) 0.3917(4) 0.0200(11) Uani 1 1 d .
H11A H 0.1074 0.2450 0.3899 0.0185(19) Uiso 1 1 calc R
H11B H 0.0156 0.2050 0.3094 0.0185(19) Uiso 1 1 calc R
C12 C -0.0662(4) 0.23366(15) 0.4283(4) 0.0193(11) Uani 1 1 d .
C13 C -0.0508(5) 0.27027(14) 0.5113(4) 0.0242(12) Uani 1 1 d .
H13 H 0.0352 0.2835 0.5501 0.0185(19) Uiso 1 1 calc R
C14 C -0.1629(5) 0.28737(16) 0.5368(4) 0.0319(13) Uani 1 1 d .
H14 H -0.1514 0.3117 0.5932 0.0185(19) Uiso 1 1 calc R
C15 C -0.2902(5) 0.26841(17) 0.4790(5) 0.0386(15) Uani 1 1 d .
H15 H -0.3646 0.2793 0.4979 0.0185(19) Uiso 1 1 calc R
C16 C -0.3088(5) 0.23327(16) 0.3929(5) 0.0333(14) Uani 1 1 d .
H16 H -0.3959 0.2213 0.3519 0.0185(19) Uiso 1 1 calc R
C17 C -0.1963(4) 0.21574(15) 0.3676(4) 0.0265(12) Uani 1 1 d .
H17 H -0.2087 0.1920 0.3097 0.0185(19) Uiso 1 1 calc R
C21 C 0.1890(4) 0.13193(14) 0.3049(4) 0.0201(11) Uani 1 1 d .
H21 H 0.1245 0.1515 0.2412 0.0185(19) Uiso 1 1 calc R
C41 C 0.2579(4) 0.16359(14) 0.4195(4) 0.0171(11) Uani 1 1 d .
C42 C 0.3182(4) 0.20763(13) 0.3790(4) 0.0245(12) Uani 1 1 d .
H42A H 0.3435 0.2306 0.4435 0.0185(19) Uiso 1 1 calc R
H42B H 0.2510 0.2210 0.3075 0.0185(19) Uiso 1 1 calc R
H42C H 0.3977 0.1987 0.3607 0.0185(19) Uiso 1 1 calc R
C50 C 0.2706(5) 0.02111(16) 0.5683(5) 0.0305(13) Uani 1 1 d .
H50 H 0.254(4) 0.0453(12) 0.515(3) 0.0185(19) Uiso 1 1 d .
Cl1 Cl 0.15132(13) 0.02402(4) 0.64386(12) 0.0401(4) Uani 1 1 d .
Cl2 Cl 0.43863(13) 0.02362(4) 0.67428(13) 0.0420(4) Uani 1 1 d .
Cl3 Cl 0.24468(13) -0.03024(4) 0.47842(12) 0.0396(4) Uani 1 1 d .
C60 C 0.3604(5) -0.08469(17) 0.9581(4) 0.0297(13) Uani 1 1 d .
H60 H 0.294(4) -0.0991(13) 0.965(4) 0.0185(19) Uiso 1 1 d .
Cl4 Cl 0.32094(13) -0.02585(4) 0.98018(14) 0.0499(4) Uani 1 1 d .
Cl5 Cl 0.52120(13) -0.10046(5) 1.06277(12) 0.0468(4) Uani 1 1 d .
Cl6 Cl 0.35632(13) -0.09289(5) 0.80820(12) 0.0506(4) Uani 1 1 d .
C70 C 0.0987(5) -0.13557(16) 1.1935(4) 0.0294(13) Uani 1 1 d .
H70 H 0.084(3) -0.1538(12) 1.116(3) 0.0185(19) Uiso 1 1 d .
Cl7 Cl -0.05949(13) -0.11339(5) 1.19154(13) 0.0530(4) Uani 1 1 d .
Cl8 Cl 0.21406(14) -0.08887(4) 1.20408(13) 0.0505(4) Uani 1 1 d .
Cl9 Cl 0.16731(15) -0.17472(5) 1.31639(14) 0.0597(5) Uani 1 1 d .

loop_
_atom_site_aniso_label
_atom_site_aniso_U_11
_atom_site_aniso_U_22
_atom_site_aniso_U_33
_atom_site_aniso_U_23
_atom_site_aniso_U_13
_atom_site_aniso_U_12
Br1 0.0395(3) 0.0234(3) 0.0256(3) 0.0012(3) 0.0150(2) 0.0035(3)
N1 0.0185(19) 0.016(2) 0.019(2) 0.0004(19) 0.0074(18) 0.0019(17)
N2 0.025(2) 0.016(2) 0.020(2) -0.0060(18) 0.013(2) -0.0023(17)
N3 0.024(2) 0.024(2) 0.022(3) -0.0004(19) 0.011(2) 0.0032(18)
N4 0.021(2) 0.023(2) 0.023(3) 0.002(2) 0.010(2) 0.0076(18)
C1 0.016(2) 0.019(3) 0.023(3) 0.004(2) 0.011(2) 0.001(2)
C2 0.027(3) 0.015(3) 0.029(3) 0.000(2) 0.014(3) -0.002(2)
C3 0.031(3) 0.015(3) 0.027(3) -0.002(2) 0.011(3) -0.006(2)
C4 0.040(3) 0.028(3) 0.025(3) -0.009(2) 0.011(3) -0.001(2)
C5 0.033(3) 0.028(3) 0.025(3) -0.003(3) 0.015(3) 0.004(2)
C6 0.029(3) 0.026(3) 0.033(3) -0.002(3) 0.020(3) 0.005(2)
C7 0.022(3) 0.030(3) 0.031(3) 0.011(3) 0.012(3) 0.010(2)
C8 0.026(3) 0.029(3) 0.026(3) 0.001(2) 0.006(3) -0.001(2)
C9 0.020(3) 0.030(3) 0.017(3) -0.006(2) 0.002(2) -0.003(2)
C10 0.025(3) 0.022(3) 0.018(3) -0.010(2) 0.009(2) -0.005(2)
C11 0.024(3) 0.017(3) 0.019(3) 0.009(2) 0.007(2) 0.003(2)
C12 0.019(3) 0.018(3) 0.023(3) 0.008(2) 0.010(2) 0.003(2)
C13 0.027(3) 0.021(3) 0.027(3) 0.003(2) 0.013(3) 0.004(2)
C14 0.049(4) 0.027(3) 0.027(4) 0.007(2) 0.021(3) 0.015(3)
C15 0.041(4) 0.036(4) 0.052(4) 0.016(3) 0.032(3) 0.019(3)
C16 0.026(3) 0.028(3) 0.054(4) 0.011(3) 0.025(3) 0.004(2)
C17 0.032(3) 0.023(3) 0.029(3) 0.006(2) 0.016(3) 0.003(2)
C21 0.019(3) 0.023(3) 0.021(3) 0.002(2) 0.010(2) 0.001(2)
C41 0.015(2) 0.018(3) 0.024(3) -0.003(2) 0.013(2) 0.000(2)
C42 0.023(3) 0.024(3) 0.030(3) 0.000(2) 0.014(3) -0.004(2)
C50 0.039(3) 0.019(3) 0.039(4) 0.003(3) 0.019(3) 0.004(2)
Cl1 0.0559(9) 0.0304(8) 0.0496(10) 0.0101(7) 0.0379(8) 0.0116(6)
Cl2 0.0421(8) 0.0312(8) 0.0461(10) 0.0016(7) 0.0071(7) 0.0011(6)
Cl3 0.0445(8) 0.0359(8) 0.0393(9) -0.0102(7) 0.0158(7) 0.0043(6)
C60 0.026(3) 0.040(3) 0.025(3) -0.001(3) 0.011(3) -0.007(2)
Cl4 0.0446(9) 0.0339(8) 0.0705(12) 0.0095(8) 0.0194(8) 0.0026(7)
Cl5 0.0487(9) 0.0507(9) 0.0336(9) 0.0053(8) 0.0051(7) 0.0148(7)
Cl6 0.0407(8) 0.0860(12) 0.0275(9) -0.0008(8) 0.0152(7) -0.0195(7)
C70 0.034(3) 0.032(3) 0.026(3) -0.005(3) 0.016(3) -0.003(2)
Cl7 0.0442(9) 0.0831(11) 0.0363(10) 0.0031(8) 0.0199(8) 0.0179(8)
Cl8 0.0645(10) 0.0413(9) 0.0522(11) -0.0124(8) 0.0283(9) -0.0175(7)
Cl9 0.0712(10) 0.0634(11) 0.0589(11) 0.0288(9) 0.0407(9) 0.0251(8)

loop_
_atom_type_symbol
_atom_type_description
_atom_type_scat_dispersion_real
_atom_type_scat_dispersion_imag
_atom_type_scat_source
C C 0.0033 0.0016 'International Tables Vol C Tables 4.2.6.8 and 6.1.1.4'
H H 0.0000 0.0000 'International Tables Vol C Tables 4.2.6.8 and 6.1.1.4'
N N 0.0061 0.0033 'International Tables Vol C Tables 4.2.6.8 and 6.1.1.4'
Cl Cl 0.1484 0.1585 'International Tables Vol C Tables 4.2.6.8 and 6.1.1.4'
Br Br -0.2901 2.4595 'International Tables Vol C Tables 4.2.6.8 and 6.1.1.4'

loop_
_geom_angle_atom_site_label_1
_geom_angle_atom_site_label_2
_geom_angle_atom_site_label_3
_geom_angle
C1 N1 C10 107.2(3)
C1 N1 C11 111.2(3)
C10 N1 C11 107.2(3)
C1 N1 C41 109.1(3)
C10 N1 C41 112.0(3)
C11 N1 C41 110.1(3)
C2 N2 C21 109.1(3)
C2 N2 C3 108.2(3)
C21 N2 C3 108.5(3)
C21 N3 C5 109.3(3)
C21 N3 C6 111.0(3)
C5 N3 C6 112.0(3)
C8 N4 C7 109.5(3)
C8 N4 C41 115.0(3)
C7 N4 C41 110.1(3)
C2 C1 N1 112.8(3)
C2 C1 H1A 109.0
N1 C1 H1A 109.0
C2 C1 H1B 109.0
N1 C1 H1B 109.0
H1A C1 H1B 107.8
N2 C2 C1 110.6(3)
N2 C2 H2A 109.5
C1 C2 H2A 109.5
N2 C2 H2B 109.5
C1 C2 H2B 109.5
H2A C2 H2B 108.1
N2 C3 C4 112.4(3)
N2 C3 H3A 109.1
C4 C3 H3A 109.1
N2 C3 H3B 109.1
C4 C3 H3B 109.1
H3A C3 H3B 107.8
C5 C4 C3 109.2(3)
C5 C4 H4A 109.8
C3 C4 H4A 109.8
C5 C4 H4B 109.8
C3 C4 H4B 109.8
H4A C4 H4B 108.3
N3 C5 C4 112.7(3)
N3 C5 H5A 109.0
C4 C5 H5A 109.0
N3 C5 H5B 109.0
C4 C5 H5B 109.0
H5A C5 H5B 107.8
N3 C6 C7 110.4(4)
N3 C6 H6A 109.6
C7 C6 H6A 109.6
N3 C6 H6B 109.6
C7 C6 H6B 109.6
H6A C6 H6B 108.1
N4 C7 C6 112.2(3)
N4 C7 H7A 109.2
C6 C7 H7A 109.2
N4 C7 H7B 109.2
C6 C7 H7B 109.2
H7A C7 H7B 107.9
N4 C8 C9 108.5(3)
N4 C8 H8A 110.0
C9 C8 H8A 110.0
N4 C8 H8B 110.0
C9 C8 H8B 110.0
H8A C8 H8B 108.4
C10 C9 C8 109.8(4)
C10 C9 H9A 109.7
C8 C9 H9A 109.7
C10 C9 H9B 109.7
C8 C9 H9B 109.7
H9A C9 H9B 108.2
C9 C10 N1 113.9(3)
C9 C10 H10A 108.8
N1 C10 H10A 108.8
C9 C10 H10B 108.8
N1 C10 H10B 108.8
H10A C10 H10B 107.7
C12 C11 N1 115.8(3)
C12 C11 H11A 108.3
N1 C11 H11A 108.3
C12 C11 H11B 108.3
N1 C11 H11B 108.3
H11A C11 H11B 107.4
C17 C12 C13 118.8(4)
C17 C12 C11 119.6(4)
C13 C12 C11 121.1(4)
C12 C13 C14 120.6(4)
C12 C13 H13 119.7
C14 C13 H13 119.7
C15 C14 C13 120.0(5)
C15 C14 H14 120.0
C13 C14 H14 120.0
C14 C15 C16 120.4(5)
C14 C15 H15 119.8
C16 C15 H15 119.8
C15 C16 C17 119.8(5)
C15 C16 H16 120.1
C17 C16 H16 120.1
C12 C17 C16 120.3(5)
C12 C17 H17 119.9
C16 C17 H17 119.9
N3 C21 N2 111.6(3)
N3 C21 C41 107.2(3)
N2 C21 C41 112.6(3)
N3 C21 H21 108.4
N2 C21 H21 108.4
C41 C21 H21 108.4
N4 C41 C42 114.2(3)
N4 C41 C21 109.3(3)
C42 C41 C21 108.2(3)
N4 C41 N1 106.4(3)
C42 C41 N1 109.1(3)
C21 C41 N1 109.5(3)
C41 C42 H42A 109.5
C41 C42 H42B 109.5
H42A C42 H42B 109.5
C41 C42 H42C 109.5
H42A C42 H42C 109.5
H42B C42 H42C 109.5
Cl3 C50 Cl2 111.2(2)
Cl3 C50 Cl1 110.6(2)
Cl2 C50 Cl1 110.4(3)
Cl3 C50 H50 105(3)
Cl2 C50 H50 111(2)
Cl1 C50 H50 109(2)
Cl5 C60 Cl4 110.8(3)
Cl5 C60 Cl6 110.3(2)
Cl4 C60 Cl6 110.4(3)
Cl5 C60 H60 115(3)
Cl4 C60 H60 102(3)
Cl6 C60 H60 108(3)
Cl9 C70 Cl7 110.3(2)
Cl9 C70 Cl8 110.0(3)
Cl7 C70 Cl8 110.4(2)
Cl9 C70 H70 108(2)
Cl7 C70 H70 109(2)
Cl8 C70 H70 109(2)

loop_
_geom_bond_atom_site_label_1
_geom_bond_atom_site_label_2
_geom_bond_distance
N1 C1 1.519(4)
N1 C10 1.525(5)
N1 C11 1.539(5)
N1 C41 1.582(4)
N2 C2 1.466(4)
N2 C21 1.480(4)
N2 C3 1.482(5)
N3 C21 1.460(4)
N3 C5 1.463(5)
N3 C6 1.467(5)
N4 C8 1.470(5)
N4 C7 1.475(4)
N4 C41 1.482(5)
C1 C2 1.500(5)
C1 H1A 0.9700
C1 H1B 0.9700
C2 H2A 0.9700
C2 H2B 0.9700
C3 C4 1.523(5)
C3 H3A 0.9700
C3 H3B 0.9700
C4 C5 1.517(5)
C4 H4A 0.9700
C4 H4B 0.9700
C5 H5A 0.9700
C5 H5B 0.9700
C6 C7 1.497(5)
C6 H6A 0.9700
C6 H6B 0.9700
C7 H7A 0.9700
C7 H7B 0.9700
C8 C9 1.510(5)
C8 H8A 0.9700
C8 H8B 0.9700
C9 C10 1.508(5)
C9 H9A 0.9700
C9 H9B 0.9700
C10 H10A 0.9700
C10 H10B 0.9700
C11 C12 1.512(5)
C11 H11A 0.9700
C11 H11B 0.9700
C12 C17 1.388(6)
C12 C13 1.389(5)
C13 C14 1.390(5)
C13 H13 0.9300
C14 C15 1.370(6)
C14 H14 0.9300
C15 C16 1.378(6)
C15 H15 0.9300
C16 C17 1.398(5)
C16 H16 0.9300
C17 H17 0.9300
C21 C41 1.561(5)
C21 H21 0.9800
C41 C42 1.543(5)
C42 H42A 0.9600
C42 H42B 0.9600
C42 H42C 0.9600
C50 Cl3 1.757(5)
C50 Cl2 1.757(5)
C50 Cl1 1.763(4)
C50 H50 0.90(3)
C60 Cl5 1.752(5)
C60 Cl4 1.754(5)
C60 Cl6 1.754(5)
C60 H60 0.83(3)
C70 Cl9 1.755(5)
C70 Cl7 1.757(4)
C70 Cl8 1.761(4)
C70 H70 1.01(3)

loop_
_geom_torsion_atom_site_label_1
_geom_torsion_atom_site_label_2
_geom_torsion_atom_site_label_3
_geom_torsion_atom_site_label_4
_geom_torsion
C10 N1 C1 C2 -175.5(3)
C11 N1 C1 C2 67.6(4)
C41 N1 C1 C2 -54.0(4)
C21 N2 C2 C1 -62.3(4)
C3 N2 C2 C1 179.9(3)
N1 C1 C2 N2 61.3(4)
C2 N2 C3 C4 174.6(3)
C21 N2 C3 C4 56.4(4)
N2 C3 C4 C5 -52.0(5)
C21 N3 C5 C4 -57.3(5)
C6 N3 C5 C4 66.1(4)
C3 C4 C5 N3 52.2(5)
C21 N3 C6 C7 -59.5(4)
C5 N3 C6 C7 178.1(3)
C8 N4 C7 C6 177.3(4)
C41 N4 C7 C6 -55.3(5)
N3 C6 C7 N4 55.1(5)
C7 N4 C8 C9 -170.0(3)
C41 N4 C8 C9 65.4(4)
N4 C8 C9 C10 -57.8(4)
C8 C9 C10 N1 53.1(5)
C1 N1 C10 C9 69.8(4)
C11 N1 C10 C9 -170.6(3)
C41 N1 C10 C9 -49.8(4)
C1 N1 C11 C12 54.4(5)
C10 N1 C11 C12 -62.5(4)
C41 N1 C11 C12 175.5(3)
N1 C11 C12 C17 -100.9(5)
N1 C11 C12 C13 86.9(5)
C17 C12 C13 C14 2.6(6)
C11 C12 C13 C14 174.8(4)
C12 C13 C14 C15 -0.7(7)
C13 C14 C15 C16 -1.8(7)
C14 C15 C16 C17 2.2(7)
C13 C12 C17 C16 -2.2(6)
C11 C12 C17 C16 -174.5(4)
C15 C16 C17 C12 -0.2(7)
C5 N3 C21 N2 62.0(4)
C6 N3 C21 N2 -62.0(4)
C5 N3 C21 C41 -174.2(3)
C6 N3 C21 C41 61.8(4)
C2 N2 C21 N3 -179.1(3)
C3 N2 C21 N3 -61.4(4)
C2 N2 C21 C41 60.3(4)
C3 N2 C21 C41 177.9(3)
C8 N4 C41 C42 60.7(4)
C7 N4 C41 C42 -63.6(4)
C8 N4 C41 C21 -177.9(3)
C7 N4 C41 C21 57.9(4)
C8 N4 C41 N1 -59.7(4)
C7 N4 C41 N1 176.0(3)
N3 C21 C41 N4 -61.1(4)
N2 C21 C41 N4 62.1(4)
N3 C21 C41 C42 63.9(4)
N2 C21 C41 C42 -173.0(3)
N3 C21 C41 N1 -177.3(3)
N2 C21 C41 N1 -54.2(4)
C1 N1 C41 N4 -68.7(4)
C10 N1 C41 N4 49.7(4)
C11 N1 C41 N4 168.9(3)
C1 N1 C41 C42 167.6(3)
C10 N1 C41 C42 -73.9(4)
C11 N1 C41 C42 45.3(4)
C1 N1 C41 C21 49.3(4)
C10 N1 C41 C21 167.8(3)
C11 N1 C41 C21 -73.0(4)
